data_2206454
loop_
_publ_author_name
'Nengfang She'
'Huizhen Guo'
'Zhiguo Wang'
'Anxin Wu'

_publ_section_title
;Diethyl
 6,9-dibromo-1,4-dioxo-1,2,3,4,5,10-hexahydro-2,3,4a,10a-tetraazabenzo[<i>g</i>]cyclopenta[<i>cd</i>]azulene-2a,10b-dicarboxylate
;
_journal_coeditor_code HK6024
_journal_issue 8
_journal_name_full 'Acta Crystallographica Section E'
_journal_page_first o2549
_journal_page_last o2550
_journal_paper_doi 10.1107/S1600536805022075
_journal_volume 61
_journal_year 2005
_chemical_formula_iupac 'C18 H18 Br2 N4 O6'
_chemical_formula_moiety 'C18 H18 Br2 N4 O6'
_chemical_formula_sum 'C18 H18 Br2 N4 O6'
_chemical_formula_weight 546.18
_chemical_name_systematic
;
Diethyl
6,9-dibromo-1,4-dioxo-1,2,3,4,5,10-hexahydro-2,3,4a,10a-tetraazabenzo[g]
cyclopenta[cd]azulene-2a,10b-dicarboxylate
;
_space_group_IT_number 14
_symmetry_cell_setting monoclinic
_symmetry_space_group_name_Hall '-P 2ybc'
_symmetry_space_group_name_H-M 'P 1 21/c 1'
_atom_sites_solution_hydrogens geom
_atom_sites_solution_primary direct
_atom_sites_solution_secondary difmap
_audit_creation_method SHELXL-97
_cell_angle_alpha 90.00
_cell_angle_beta 108.371(2)
_cell_angle_gamma 90.00
_cell_formula_units_Z 4
_cell_length_a 12.0665(11)
_cell_length_b 10.3050(10)
_cell_length_c 17.4969(17)
_cell_measurement_reflns_used 6947
_cell_measurement_temperature 292(2)
_cell_measurement_theta_max 23.98
_cell_measurement_theta_min 2.33
_cell_volume 2064.8(3)
_computing_cell_refinement 'SAINT (Bruker, 1999)'
_computing_data_collection 'SMART (Bruker, 1997)'
_computing_data_reduction SAINT
_computing_molecular_graphics 'SHELXTL (Bruker, 2001)'
_computing_publication_material SHELXTL
_computing_structure_refinement 'SHELXL97 (Sheldrick, 1997)'
_computing_structure_solution 'SHELXS97 (Sheldrick, 1997)'
_diffrn_ambient_temperature 292(2)
_diffrn_measured_fraction_theta_full 0.998
_diffrn_measured_fraction_theta_max 0.998
_diffrn_measurement_device_type 'Bruker SMART 4K CCD area-detector'
_diffrn_measurement_method '\f and \w'
_diffrn_radiation_monochromator graphite
_diffrn_radiation_source 'fine-focus sealed tube'
_diffrn_radiation_type MoK\a
_diffrn_radiation_wavelength 0.71073
_diffrn_reflns_av_R_equivalents 0.0282
_diffrn_reflns_av_sigmaI/netI 0.0266
_diffrn_reflns_limit_h_max 14
_diffrn_reflns_limit_h_min -14
_diffrn_reflns_limit_k_max 12
_diffrn_reflns_limit_k_min -12
_diffrn_reflns_limit_l_max 20
_diffrn_reflns_limit_l_min -20
_diffrn_reflns_number 14418
_diffrn_reflns_theta_full 25.05
_diffrn_reflns_theta_max 25.05
_diffrn_reflns_theta_min 1.78
_exptl_absorpt_coefficient_mu 3.970
_exptl_absorpt_correction_T_max 0.304
_exptl_absorpt_correction_T_min 0.238
_exptl_absorpt_correction_type multi-scan
_exptl_absorpt_process_details '(SADABS; Sheldrick, 1996)'
_exptl_crystal_colour colorless
_exptl_crystal_density_diffrn 1.757
_exptl_crystal_density_method 'not measured'
_exptl_crystal_description Block
_exptl_crystal_F_000 1088
_exptl_crystal_size_max 0.40
_exptl_crystal_size_mid 0.30
_exptl_crystal_size_min 0.30
_refine_diff_density_max 1.017
_refine_diff_density_min -1.091
_refine_ls_extinction_method none
_refine_ls_goodness_of_fit_ref 1.030
_refine_ls_hydrogen_treatment mixed
_refine_ls_matrix_type full
_refine_ls_number_parameters 279
_refine_ls_number_reflns 3656
_refine_ls_number_restraints 22
_refine_ls_restrained_S_all 1.077
_refine_ls_R_factor_all 0.0714
_refine_ls_R_factor_gt 0.0575
_refine_ls_shift/su_max 0.000
_refine_ls_shift/su_mean 0.000
_refine_ls_structure_factor_coef Fsqd
_refine_ls_weighting_details 'calc w=1/[\s^2^(Fo^2^)+(0.0709P)^2^+5.0818P] where P = (Fo^2^+2Fc^2^)/3'
_refine_ls_weighting_scheme calc
_refine_ls_wR_factor_gt 0.1452
_refine_ls_wR_factor_ref 0.1571
_reflns_number_gt 2925
_reflns_number_total 3656
_reflns_threshold_expression I>2\s(I)
_cod_data_source_file hk6024.cif
_cod_data_source_block I
_cod_depositor_comments
;
The following automatic conversions were performed:
'_symmetry_cell_setting' value 'Monoclinic' changed to 'monoclinic'
according to '/home/saulius/struct/CIF-dictionaries/cif_core.dic'
dictionary named 'cif_core.dic' version 2.4.1 from 2010-06-29.

Automatic conversion script
Id: cif_fix_enum 1527 2010-12-29 10:47:43Z saulius 

The following automatic conversions were performed:

'_symmetry_cell_setting' value 'Monoclinic' changed to 'monoclinic'
according to /home/saulius/struct/CIF-dictionaries/cif_core.dic
dictionary named 'cif_core.dic' version 2.4.1 from 2010-06-29.

Automatic conversion script
Id: cif_fix_values 1715 2011-07-08 13:25:40Z adriana 
;
_cod_original_sg_symbol_H-M 'P 21/c'
_cod_database_code 2206454
_cod_database_fobs_code 2206454

loop_
_symmetry_equiv_pos_as_xyz
'x, y, z'
'-x, y+1/2, -z+1/2'
'-x, -y, -z'
'x, -y-1/2, z-1/2'

loop_
_atom_site_label
_atom_site_fract_x
_atom_site_fract_y
_atom_site_fract_z
_atom_site_U_iso_or_equiv
_atom_site_adp_type
_atom_site_calc_flag
_atom_site_refinement_flags
_atom_site_occupancy
_atom_site_type_symbol
Br1 0.56196(8) -0.17811(9) 0.13680(5) 0.1148(4) Uani d . 1 Br
Br2 0.50146(6) 0.45198(8) 0.12237(5) 0.0945(3) Uani d . 1 Br
C1 0.6161(4) 0.0780(5) 0.0923(3) 0.0512(12) Uani d . 1 C
C2 0.5496(5) 0.0062(7) 0.1299(3) 0.0739(19) Uani d . 1 C
C3 0.4727(6) 0.0634(10) 0.1628(4) 0.091(3) Uani d . 1 C
H3 0.4290 0.0127 0.1868 0.109 Uiso calc R 1 H
C4 0.4607(5) 0.1950(10) 0.1602(4) 0.085(2) Uani d . 1 C
H4 0.4082 0.2350 0.1819 0.102 Uiso calc R 1 H
C5 0.5272(5) 0.2684(7) 0.1250(3) 0.0654(15) Uani d . 1 C
C6 0.6049(4) 0.2136(5) 0.0909(3) 0.0458(11) Uani d . 1 C
C7 0.6759(4) 0.2960(4) 0.0515(3) 0.0408(10) Uani d . 1 C
H7A 0.6539 0.2733 -0.0052 0.049 Uiso calc R 1 H
H7B 0.6555 0.3864 0.0549 0.049 Uiso calc R 1 H
C8 0.6970(4) 0.0137(5) 0.0533(3) 0.0530(12) Uani d . 1 C
H8A 0.6907 -0.0797 0.0576 0.064 Uiso calc R 1 H
H8B 0.6719 0.0356 -0.0035 0.064 Uiso calc R 1 H
C9 0.8613(4) 0.3401(4) 0.1585(3) 0.0380(9) Uani d . 1 C
C10 0.8957(4) -0.0167(5) 0.1494(3) 0.0454(11) Uani d . 1 C
C11 0.8628(4) 0.1721(4) 0.0697(3) 0.0396(10) Uani d . 1 C
C12 0.8637(5) 0.1644(5) -0.0180(3) 0.0542(13) Uani d . 1 C
C13 0.8198(7) 0.2541(8) -0.1450(4) 0.093(2) Uani d D 1 C
H13A 0.7625 0.1895 -0.1722 0.111 Uiso calc R 1 H
H13B 0.8953 0.2282 -0.1485 0.111 Uiso calc R 1 H
C14 0.7864(9) 0.3838(8) -0.1825(5) 0.113(3) Uani d DU 1 C
H14A 0.7085 0.4045 -0.1833 0.169 Uiso calc R 1 H
H14B 0.7896 0.3825 -0.2366 0.169 Uiso calc R 1 H
H14C 0.8395 0.4481 -0.1519 0.169 Uiso calc R 1 H
C15 0.9860(4) 0.1790(4) 0.1374(3) 0.0394(10) Uani d . 1 C
C16 1.0959(4) 0.2038(5) 0.1142(3) 0.0503(11) Uani d . 1 C
C17 1.1765(7) 0.3042(9) 0.0252(5) 0.106(3) Uani d D 1 C
H17A 1.2057 0.2240 0.0097 0.127 Uiso calc R 1 H
H17B 1.2383 0.3431 0.0689 0.127 Uiso calc R 1 H
C18 1.1405(8) 0.3935(9) -0.0438(5) 0.113(3) Uani d DU 1 C
H18A 1.0786 0.3548 -0.0864 0.170 Uiso calc R 1 H
H18B 1.2058 0.4107 -0.0625 0.170 Uiso calc R 1 H
H18C 1.1137 0.4734 -0.0275 0.170 Uiso calc R 1 H
N1 0.8018(3) 0.2825(3) 0.0863(2) 0.0362(8) Uani d . 1 N
N2 0.8187(3) 0.0509(4) 0.0888(2) 0.0473(10) Uani d . 1 N
N3 0.9693(3) 0.2866(4) 0.1851(2) 0.0512(10) Uani d D 1 N
N4 0.9948(3) 0.0555(4) 0.1762(2) 0.0461(9) Uani d D 1 N
O1 0.8233(3) 0.4247(3) 0.19158(19) 0.0509(8) Uani d . 1 O
O2 0.8767(3) -0.1218(4) 0.1735(2) 0.0645(10) Uani d . 1 O
O3 0.8898(6) 0.0649(6) -0.0430(3) 0.1086(17) Uani d U 1 O
O4 0.8245(4) 0.2659(4) -0.0603(2) 0.0674(11) Uani d . 1 O
O5 1.1883(3) 0.1675(5) 0.1547(3) 0.0864(14) Uani d . 1 O
O6 1.0746(3) 0.2779(5) 0.0512(3) 0.0808(13) Uani d . 1 O
H3A 1.020(5) 0.314(7) 0.224(3) 0.097 Uiso d D 1 H
H4A 1.056(5) 0.025(7) 0.211(4) 0.097 Uiso d D 1 H

loop_
_atom_site_aniso_label
_atom_site_aniso_U_11
_atom_site_aniso_U_22
_atom_site_aniso_U_33
_atom_site_aniso_U_12
_atom_site_aniso_U_13
_atom_site_aniso_U_23
Br1 0.1180(7) 0.1048(6) 0.0884(6) -0.0636(5) -0.0148(5) 0.0347(4)
Br2 0.0749(5) 0.1187(7) 0.0983(6) 0.0318(4) 0.0394(4) -0.0178(4)
C1 0.036(2) 0.073(3) 0.033(2) -0.014(2) -0.0063(18) 0.006(2)
C2 0.056(3) 0.102(5) 0.044(3) -0.037(3) -0.013(3) 0.018(3)
C3 0.059(4) 0.160(8) 0.050(4) -0.042(5) 0.012(3) 0.018(4)
C4 0.045(3) 0.159(8) 0.055(4) -0.015(4) 0.022(3) -0.002(4)
C5 0.041(3) 0.106(5) 0.045(3) 0.002(3) 0.008(2) -0.006(3)
C6 0.030(2) 0.070(3) 0.031(2) -0.002(2) -0.0001(17) 0.000(2)
C7 0.034(2) 0.048(2) 0.036(2) 0.0077(19) 0.0051(18) 0.0005(19)
C8 0.044(3) 0.049(3) 0.048(3) -0.009(2) -0.011(2) 0.000(2)
C9 0.037(2) 0.040(2) 0.037(2) -0.0004(18) 0.0120(19) 0.0000(18)
C10 0.043(2) 0.045(3) 0.039(2) 0.002(2) 0.000(2) 0.000(2)
C11 0.036(2) 0.045(2) 0.034(2) 0.0048(18) 0.0049(18) -0.0018(18)
C12 0.055(3) 0.066(3) 0.039(3) 0.017(2) 0.012(2) -0.011(2)
C13 0.104(5) 0.136(7) 0.046(3) 0.031(5) 0.035(3) 0.013(4)
C14 0.121(4) 0.128(4) 0.092(4) 0.014(3) 0.038(3) 0.015(3)
C15 0.031(2) 0.048(3) 0.037(2) 0.0035(18) 0.0073(18) -0.0027(19)
C16 0.039(3) 0.058(3) 0.051(3) -0.001(2) 0.012(2) 0.003(2)
C17 0.078(5) 0.132(7) 0.123(7) -0.001(4) 0.054(5) 0.045(6)
C18 0.117(4) 0.119(4) 0.113(4) -0.015(3) 0.050(3) 0.015(3)
N1 0.0313(17) 0.044(2) 0.0314(17) 0.0044(15) 0.0069(14) -0.0010(15)
N2 0.038(2) 0.042(2) 0.049(2) -0.0011(16) -0.0055(17) 0.0025(17)
N3 0.036(2) 0.062(3) 0.046(2) 0.0043(18) -0.0015(17) -0.017(2)
N4 0.0314(19) 0.054(2) 0.045(2) 0.0028(17) 0.0017(16) 0.0091(18)
O1 0.0476(18) 0.056(2) 0.0457(18) 0.0066(15) 0.0102(15) -0.0138(15)
O2 0.057(2) 0.052(2) 0.064(2) -0.0083(17) -0.0113(17) 0.0150(18)
O3 0.134(3) 0.110(3) 0.087(3) 0.035(3) 0.041(3) -0.020(2)
O4 0.077(3) 0.092(3) 0.0387(18) 0.030(2) 0.0263(18) 0.0145(19)
O5 0.035(2) 0.118(4) 0.103(4) 0.006(2) 0.017(2) 0.032(3)
O6 0.053(2) 0.117(4) 0.079(3) 0.005(2) 0.030(2) 0.037(3)

loop_
_atom_type_symbol
_atom_type_description
_atom_type_scat_dispersion_real
_atom_type_scat_dispersion_imag
_atom_type_scat_source
C C 0.0033 0.0016 'International Tables Vol C Tables 4.2.6.8 and 6.1.1.4'
H H 0.0000 0.0000 'International Tables Vol C Tables 4.2.6.8 and 6.1.1.4'
N N 0.0061 0.0033 'International Tables Vol C Tables 4.2.6.8 and 6.1.1.4'
O O 0.0106 0.0060 'International Tables Vol C Tables 4.2.6.8 and 6.1.1.4'
Br Br -0.2901 2.4595 'International Tables Vol C Tables 4.2.6.8 and 6.1.1.4'

loop_
_geom_angle_atom_site_label_1
_geom_angle_atom_site_label_2
_geom_angle_atom_site_label_3
_geom_angle
_geom_angle_publ_flag
C2 C1 C6 118.0(6) ?
C2 C1 C8 121.9(6) ?
C6 C1 C8 120.1(4) ?
C3 C2 C1 122.3(7) ?
C3 C2 Br1 116.8(5) ?
C1 C2 Br1 120.9(6) ?
C4 C3 C2 119.5(6) ?
C4 C3 H3 120.2 ?
C2 C3 H3 120.2 ?
C3 C4 C5 119.3(7) ?
C3 C4 H4 120.4 ?
C5 C4 H4 120.4 ?
C6 C5 C4 122.6(7) ?
C6 C5 Br2 121.4(5) ?
C4 C5 Br2 116.0(5) ?
C5 C6 C1 118.3(5) ?
C5 C6 C7 121.7(5) ?
C1 C6 C7 120.0(4) ?
N1 C7 C6 114.9(4) ?
N1 C7 H7A 108.6 ?
C6 C7 H7A 108.6 ?
N1 C7 H7B 108.6 ?
C6 C7 H7B 108.6 ?
H7A C7 H7B 107.5 ?
N2 C8 C1 113.7(4) ?
N2 C8 H8A 108.8 ?
C1 C8 H8A 108.8 ?
N2 C8 H8B 108.8 ?
C1 C8 H8B 108.8 ?
H8A C8 H8B 107.7 ?
O1 C9 N3 126.6(4) ?
O1 C9 N1 125.6(4) ?
N3 C9 N1 107.8(4) ?
O2 C10 N4 127.7(4) ?
O2 C10 N2 124.9(4) ?
N4 C10 N2 107.4(4) ?
N1 C11 N2 113.0(4) ?
N1 C11 C12 114.1(4) ?
N2 C11 C12 107.8(4) yes
N1 C11 C15 103.5(3) ?
N2 C11 C15 101.2(3) ?
C12 C11 C15 116.6(4) ?
O3 C12 O4 125.5(5) ?
O3 C12 C11 119.5(5) ?
O4 C12 C11 114.6(4) ?
O4 C13 C14 106.8(6) ?
O4 C13 H13A 110.4 ?
C14 C13 H13A 110.4 ?
O4 C13 H13B 110.4 ?
C14 C13 H13B 110.4 ?
H13A C13 H13B 108.6 ?
C13 C14 H14A 109.5 ?
C13 C14 H14B 109.5 ?
H14A C14 H14B 109.5 ?
C13 C14 H14C 109.5 ?
H14A C14 H14C 109.5 ?
H14B C14 H14C 109.5 ?
N4 C15 N3 114.4(4) ?
N4 C15 C16 109.6(4) ?
N3 C15 C16 108.5(4) ?
N4 C15 C11 103.1(3) ?
N3 C15 C11 101.4(3) yes
C16 C15 C11 119.9(4) yes
O5 C16 O6 126.5(5) ?
O5 C16 C15 121.6(5) ?
O6 C16 C15 111.6(4) ?
O6 C17 C18 108.1(6) ?
O6 C17 H17A 110.1 ?
C18 C17 H17A 110.1 ?
O6 C17 H17B 110.1 ?
C18 C17 H17B 110.1 ?
H17A C17 H17B 108.4 ?
C17 C18 H18A 109.5 ?
C17 C18 H18B 109.5 ?
H18A C18 H18B 109.5 ?
C17 C18 H18C 109.5 ?
H18A C18 H18C 109.5 ?
H18B C18 H18C 109.5 ?
C9 N1 C11 112.1(3) ?
C9 N1 C7 121.1(3) ?
C11 N1 C7 121.8(3) ?
C10 N2 C11 114.4(4) ?
C10 N2 C8 123.2(4) ?
C11 N2 C8 121.9(4) ?
C9 N3 C15 114.2(4) ?
C9 N3 H3A 123(5) ?
C15 N3 H3A 123(5) ?
C10 N4 C15 113.4(4) ?
C10 N4 H4A 121(5) ?
C15 N4 H4A 126(5) ?
C12 O4 C13 113.8(4) ?
C16 O6 C17 114.3(5) ?

loop_
_geom_bond_atom_site_label_1
_geom_bond_atom_site_label_2
_geom_bond_distance
_geom_bond_publ_flag
Br1 C2 1.906(7) yes
Br2 C5 1.915(7) ?
C1 C2 1.398(7) yes
C1 C6 1.403(8) yes
C1 C8 1.510(8) ?
C2 C3 1.371(11) ?
C3 C4 1.364(11) ?
C3 H3 0.9300 ?
C4 C5 1.381(9) ?
C4 H4 0.9300 ?
C5 C6 1.381(7) ?
C6 C7 1.517(6) ?
C7 N1 1.455(5) ?
C7 H7A 0.9700 ?
C7 H7B 0.9700 ?
C8 N2 1.453(6) ?
C8 H8A 0.9700 ?
C8 H8B 0.9700 ?
C9 O1 1.213(5) ?
C9 N3 1.355(6) ?
C9 N1 1.376(6) ?
C10 O2 1.210(6) ?
C10 N4 1.359(6) ?
C10 N2 1.361(6) ?
C11 N1 1.434(5) ?
C11 N2 1.438(6) ?
C11 C12 1.541(6) ?
C11 C15 1.583(6) ?
C12 O3 1.195(7) ?
C12 O4 1.282(6) ?
C13 O4 1.469(7) ?
C13 C14 1.488(8) yes
C13 H13A 0.9700 ?
C13 H13B 0.9700 ?
C14 H14A 0.9600 ?
C14 H14B 0.9600 ?
C14 H14C 0.9600 ?
C15 N4 1.430(6) ?
C15 N3 1.440(6) ?
C15 C16 1.526(6) ?
C16 O5 1.177(6) ?
C16 O6 1.299(6) ?
C17 O6 1.465(7) ?
C17 C18 1.470(8) yes
C17 H17A 0.9700 ?
C17 H17B 0.9700 ?
C18 H18A 0.9600 ?
C18 H18B 0.9600 ?
C18 H18C 0.9600 ?
N3 H3A 0.81(4) ?
N4 H4A 0.86(4) ?

loop_
_geom_hbond_atom_site_label_D
_geom_hbond_atom_site_label_H
_geom_hbond_atom_site_label_A
_geom_hbond_site_symmetry_A
_geom_hbond_distance_DH
_geom_hbond_distance_HA
_geom_hbond_distance_DA
_geom_hbond_angle_DHA
N4 H4A O1 2_745 0.86(4) 2.13(5) 2.965(5) 166(7)
N3 H3A O2 2_755 0.81(4) 1.95(5) 2.750(5) 170(8)

loop_
_geom_torsion_atom_site_label_1
_geom_torsion_atom_site_label_2
_geom_torsion_atom_site_label_3
_geom_torsion_atom_site_label_4
_geom_torsion
_geom_torsion_publ_flag
C6 C1 C2 C3 1.8(7) ?
C8 C1 C2 C3 -177.5(5) ?
C6 C1 C2 Br1 -178.5(3) ?
C8 C1 C2 Br1 2.1(6) ?
C1 C2 C3 C4 -0.8(9) ?
Br1 C2 C3 C4 179.5(5) ?
C2 C3 C4 C5 -0.6(10) ?
C3 C4 C5 C6 1.0(9) ?
C3 C4 C5 Br2 178.7(5) ?
C4 C5 C6 C1 0.0(7) ?
Br2 C5 C6 C1 -177.6(3) ?
C4 C5 C6 C7 179.1(5) ?
Br2 C5 C6 C7 1.5(6) ?
C2 C1 C6 C5 -1.4(6) ?
C8 C1 C6 C5 178.0(4) ?
C2 C1 C6 C7 179.5(4) ?
C8 C1 C6 C7 -1.1(6) yes
C5 C6 C7 N1 121.1(5) ?
C1 C6 C7 N1 -59.8(5) ?
C2 C1 C8 N2 -119.2(5) ?
C6 C1 C8 N2 61.5(6) ?
N1 C11 C12 O3 -164.4(5) ?
N2 C11 C12 O3 -38.0(7) ?
C15 C11 C12 O3 75.0(7) ?
N1 C11 C12 O4 9.2(6) ?
N2 C11 C12 O4 135.6(5) ?
C15 C11 C12 O4 -111.5(5) ?
N1 C11 C15 N4 123.5(4) ?
N2 C11 C15 N4 6.3(4) ?
C12 C11 C15 N4 -110.4(4) ?
N1 C11 C15 N3 4.9(4) ?
N2 C11 C15 N3 -112.4(4) ?
C12 C11 C15 N3 131.0(4) ?
N1 C11 C15 C16 -114.5(4) ?
N2 C11 C15 C16 128.3(4) ?
C12 C11 C15 C16 11.6(6) ?
N4 C15 C16 O5 -34.9(7) ?
N3 C15 C16 O5 90.6(6) ?
C11 C15 C16 O5 -153.7(5) ?
N4 C15 C16 O6 151.2(4) ?
N3 C15 C16 O6 -83.3(5) ?
C11 C15 C16 O6 32.4(6) ?
O1 C9 N1 C11 -170.6(4) ?
N3 C9 N1 C11 10.2(5) ?
O1 C9 N1 C7 -15.2(7) ?
N3 C9 N1 C7 165.5(4) ?
N2 C11 N1 C9 99.4(4) ?
C12 C11 N1 C9 -137.0(4) ?
C15 C11 N1 C9 -9.3(5) ?
N2 C11 N1 C7 -55.8(5) ?
C12 C11 N1 C7 67.8(5) ?
C15 C11 N1 C7 -164.5(4) ?
C6 C7 N1 C9 -76.0(5) yes
C6 C7 N1 C11 77.0(5) ?
O2 C10 N2 C11 -178.4(5) ?
N4 C10 N2 C11 1.5(6) ?
O2 C10 N2 C8 9.6(8) ?
N4 C10 N2 C8 -170.5(4) ?
N1 C11 N2 C10 -115.0(4) ?
C12 C11 N2 C10 118.0(4) ?
C15 C11 N2 C10 -4.9(5) ?
N1 C11 N2 C8 57.1(6) ?
C12 C11 N2 C8 -69.9(5) yes
C15 C11 N2 C8 167.2(4) ?
C1 C8 N2 C10 92.5(6) ?
C1 C8 N2 C11 -78.9(6) ?
O1 C9 N3 C15 174.1(4) ?
N1 C9 N3 C15 -6.6(5) ?
N4 C15 N3 C9 -109.3(5) ?
C16 C15 N3 C9 128.0(4) ?
C11 C15 N3 C9 0.9(5) ?
O2 C10 N4 C15 -176.8(5) ?
N2 C10 N4 C15 3.4(5) ?
N3 C15 N4 C10 103.0(5) ?
C16 C15 N4 C10 -134.9(4) ?
C11 C15 N4 C10 -6.2(5) ?
O3 C12 O4 C13 -3.6(9) ?
C11 C12 O4 C13 -176.7(5) ?
C14 C13 O4 C12 -173.4(6) ?
O5 C16 O6 C17 7.2(10) ?
C15 C16 O6 C17 -179.3(6) ?
C18 C17 O6 C16 -177.3(7) ?

loop_
_cod_related_entry_id
_cod_related_entry_database
_cod_related_entry_code
1 ChemSpider 9988243
